data_7050066
loop_
_publ_author_name
'Kov\'acs, Attila'
'Nemcsok, D\'enes'
'Pokol, Gy\"orgy'
'M\'esz\'aros Sz\'ecs\'enyi, Katalin'
'Leovac, Vukadin M.'
'Ja\'cimovi\'c, \<Zeljko K.'
'Radosavljevi\'c Evans, Ivana'
'Howard, Judith A. K.'
'Tomi\'c, Zoran D.'
'Giester, Gerald'

_publ_section_title
;
 Structural, spectroscopic and computational studies of the HgL2Cl2
 complex (L = 3,5-dimethyl-1-thiocarboxamide pyrazole) and the crystal
 structure of L
;
_journal_issue 6
_journal_name_full 'New Journal of Chemistry'
_journal_page_first 833
_journal_paper_doi 10.1039/b416816j
_journal_volume 29
_journal_year 2005
_chemical_formula_sum 'C6 H9 N3 S'
_chemical_formula_weight 155.22
_chemical_name_systematic
;
3,5-dimethyl-1-thiocarboxamide pyrazole
;
_space_group_IT_number 2
_symmetry_cell_setting triclinic
_symmetry_space_group_name_Hall '-P 1'
_symmetry_space_group_name_H-M 'P -1'
_atom_sites_solution_hydrogens geom
_atom_sites_solution_primary direct
_atom_sites_solution_secondary difmap
_audit_creation_method SHELXL-97
_cell_angle_alpha 68.710(3)
_cell_angle_beta 73.310(3)
_cell_angle_gamma 76.700(3)
_cell_formula_units_Z 4
_cell_length_a 8.413(2)
_cell_length_b 9.333(2)
_cell_length_c 10.846(2)
_cell_measurement_temperature 140(2)
_cell_volume 752.5(3)
_computing_structure_refinement 'SHELXL-97 (Sheldrick, 1997)'
_diffrn_ambient_temperature 140(2)
_diffrn_measured_fraction_theta_full 0.987
_diffrn_measured_fraction_theta_max 0.987
_diffrn_radiation_monochromator graphite
_diffrn_radiation_source 'fine-focus sealed tube'
_diffrn_radiation_type MoK\a
_diffrn_radiation_wavelength 0.71073
_diffrn_reflns_av_R_equivalents 0.0236
_diffrn_reflns_av_sigmaI/netI 0.0472
_diffrn_reflns_limit_h_max 11
_diffrn_reflns_limit_h_min -11
_diffrn_reflns_limit_k_max 12
_diffrn_reflns_limit_k_min -12
_diffrn_reflns_limit_l_max 14
_diffrn_reflns_limit_l_min -14
_diffrn_reflns_number 6836
_diffrn_reflns_theta_full 28.28
_diffrn_reflns_theta_max 28.28
_diffrn_reflns_theta_min 2.07
_exptl_absorpt_coefficient_mu 0.354
_exptl_crystal_density_diffrn 1.370
_exptl_crystal_density_method 'not measured'
_exptl_crystal_F_000 328
_exptl_crystal_size_max 0.42
_exptl_crystal_size_mid 0.36
_exptl_crystal_size_min 0.22
_refine_diff_density_max 0.749
_refine_diff_density_min -0.424
_refine_diff_density_rms 0.064
_refine_ls_extinction_method none
_refine_ls_goodness_of_fit_ref 1.030
_refine_ls_hydrogen_treatment mixed
_refine_ls_matrix_type full
_refine_ls_number_parameters 185
_refine_ls_number_reflns 3698
_refine_ls_number_restraints 0
_refine_ls_restrained_S_all 1.030
_refine_ls_R_factor_all 0.0597
_refine_ls_R_factor_gt 0.0397
_refine_ls_shift/su_max 0.001
_refine_ls_shift/su_mean 0.000
_refine_ls_structure_factor_coef Fsqd
_refine_ls_weighting_details 'calc w=1/[\s^2^(Fo^2^)+(0.0421P)^2^+0.4300P] where P=(Fo^2^+2Fc^2^)/3'
_refine_ls_weighting_scheme calc
_refine_ls_wR_factor_gt 0.0956
_refine_ls_wR_factor_ref 0.1038
_reflns_number_gt 2850
_reflns_number_total 3698
_reflns_threshold_expression >2sigma(I)
_cod_data_source_file b416816j.txt
_cod_data_source_block PzCS
_cod_depositor_comments
;
The following automatic conversions were performed:
'_symmetry_cell_setting' value 'Triclinic' changed to 'triclinic'
according to '/home/saulius/struct/CIF-dictionaries/cif_core.dic'
dictionary named 'cif_core.dic' version 2.4.1 from 2010-06-29.

Automatic conversion script
Id: cif_fix_enum 1527 2010-12-29 10:47:43Z saulius 
;
_cod_original_sg_symbol_H-M P-1
_cod_database_code 7050066

loop_
_symmetry_equiv_pos_as_xyz
'x, y, z'
'-x, -y, -z'

loop_
_atom_site_label
_atom_site_type_symbol
_atom_site_fract_x
_atom_site_fract_y
_atom_site_fract_z
_atom_site_U_iso_or_equiv
_atom_site_adp_type
_atom_site_occupancy
_atom_site_symmetry_multiplicity
_atom_site_calc_flag
_atom_site_refinement_flags
_atom_site_disorder_assembly
_atom_site_disorder_group
S11 S 0.04743(5) 0.21780(5) 0.50524(5) 0.02163(13) Uani 1 1 d . . .
S1 S 0.91725(6) 0.62390(6) 0.16384(5) 0.02848(14) Uani 1 1 d . . .
N1 N 0.60783(18) 0.76825(17) 0.13008(15) 0.0184(3) Uani 1 1 d . . .
N12 N 0.52600(18) 0.13886(17) 0.33132(15) 0.0187(3) Uani 1 1 d . . .
N3 N 0.7226(2) 0.83779(19) 0.26417(17) 0.0265(4) Uani 1 1 d . . .
H3 H 0.7921 0.8266 0.3220 0.032 Uiso 1 1 d R . .
H4 H 0.6298 0.9163 0.2674 0.032 Uiso 1 1 d R . .
N11 N 0.37427(18) 0.21948(17) 0.37983(15) 0.0174(3) Uani 1 1 d . . .
N13 N 0.24928(19) 0.02364(19) 0.38351(16) 0.0252(4) Uani 1 1 d . . .
H2 H 0.3403 0.0048 0.3276 0.030 Uiso 1 1 d R . .
H1 H 0.1629 -0.0232 0.4031 0.030 Uiso 1 1 d R . .
N2 N 0.46099(18) 0.85972(17) 0.17247(15) 0.0194(3) Uani 1 1 d . . .
C4 C 0.7444(2) 0.7485(2) 0.18732(18) 0.0200(4) Uani 1 1 d . . .
C11 C 0.6385(2) 0.2305(2) 0.30532(18) 0.0192(4) Uani 1 1 d . . .
C12 C 0.5625(2) 0.3691(2) 0.33472(19) 0.0220(4) Uani 1 1 d . . .
H5 H 0.6124 0.4605 0.3175 0.026 Uiso 1 1 d R . .
C13 C 0.3953(2) 0.3631(2) 0.38098(18) 0.0207(4) Uani 1 1 d . . .
C2 C 0.4302(2) 0.7628(2) 0.01910(19) 0.0232(4) Uani 1 1 d . . .
H6 H 0.3769 0.7434 -0.0393 0.028 Uiso 1 1 d R . .
C14 C 0.2296(2) 0.1487(2) 0.41897(17) 0.0177(4) Uani 1 1 d . . .
C1 C 0.3553(2) 0.8553(2) 0.10466(18) 0.0204(4) Uani 1 1 d . . .
C3 C 0.5896(2) 0.7096(2) 0.03448(18) 0.0221(4) Uani 1 1 d . . .
C15 C 0.8203(2) 0.1865(2) 0.2495(2) 0.0243(4) Uani 1 1 d . . .
H16 H 0.8326 0.1102 0.2061 0.036 Uiso 1 1 calc R . .
H18 H 0.8784 0.1443 0.3220 0.036 Uiso 1 1 calc R . .
H17 H 0.8665 0.2769 0.1844 0.036 Uiso 1 1 calc R . .
C6 C 0.7205(3) 0.6122(2) -0.0382(2) 0.0305(5) Uani 1 1 d . . .
H12 H 0.6759 0.5924 -0.1017 0.046 Uiso 1 1 calc R . .
H11 H 0.7540 0.5155 0.0263 0.046 Uiso 1 1 calc R . .
H10 H 0.8158 0.6660 -0.0861 0.046 Uiso 1 1 calc R . .
C5 C 0.1800(2) 0.9387(2) 0.1226(2) 0.0263(4) Uani 1 1 d . . .
H7 H 0.1733 1.0201 0.1591 0.040 Uiso 1 1 calc R . .
H9 H 0.1048 0.8669 0.1840 0.040 Uiso 1 1 calc R . .
H8 H 0.1493 0.9827 0.0364 0.040 Uiso 1 1 calc R . .
C16 C 0.2616(2) 0.4866(2) 0.4163(2) 0.0283(4) Uani 1 1 d . . .
H15 H 0.3093 0.5795 0.3936 0.042 Uiso 1 1 calc R . .
H14 H 0.2123 0.4524 0.5118 0.042 Uiso 1 1 calc R . .
H13 H 0.1770 0.5076 0.3662 0.042 Uiso 1 1 calc R . .

loop_
_atom_site_aniso_label
_atom_site_aniso_U_11
_atom_site_aniso_U_22
_atom_site_aniso_U_33
_atom_site_aniso_U_23
_atom_site_aniso_U_13
_atom_site_aniso_U_12
S11 0.0144(2) 0.0257(3) 0.0272(3) -0.0138(2) -0.00128(18) -0.00283(18)
S1 0.0196(3) 0.0275(3) 0.0415(3) -0.0177(2) -0.0074(2) 0.0024(2)
N1 0.0169(7) 0.0201(8) 0.0194(7) -0.0091(6) -0.0022(6) -0.0025(6)
N12 0.0145(7) 0.0219(8) 0.0198(8) -0.0083(6) -0.0024(6) -0.0017(6)
N3 0.0216(8) 0.0315(9) 0.0353(9) -0.0208(8) -0.0125(7) 0.0037(7)
N11 0.0133(7) 0.0185(7) 0.0214(8) -0.0088(6) -0.0021(6) -0.0024(6)
N13 0.0160(8) 0.0305(9) 0.0349(9) -0.0211(8) 0.0037(7) -0.0086(7)
N2 0.0155(7) 0.0211(8) 0.0220(8) -0.0090(6) -0.0018(6) -0.0027(6)
C4 0.0177(9) 0.0203(9) 0.0218(9) -0.0064(7) -0.0021(7) -0.0057(7)
C11 0.0176(9) 0.0223(9) 0.0178(9) -0.0043(7) -0.0045(7) -0.0058(7)
C12 0.0211(9) 0.0197(9) 0.0253(10) -0.0064(8) -0.0028(7) -0.0074(7)
C13 0.0233(9) 0.0182(9) 0.0203(9) -0.0059(7) -0.0032(7) -0.0048(7)
C2 0.0273(10) 0.0257(10) 0.0204(9) -0.0078(8) -0.0078(8) -0.0070(8)
C14 0.0163(9) 0.0217(9) 0.0167(8) -0.0078(7) -0.0036(7) -0.0030(7)
C1 0.0207(9) 0.0209(9) 0.0182(9) -0.0021(7) -0.0047(7) -0.0069(7)
C3 0.0282(10) 0.0200(9) 0.0189(9) -0.0066(7) -0.0042(7) -0.0054(8)
C15 0.0173(9) 0.0258(10) 0.0279(10) -0.0063(8) -0.0036(8) -0.0050(8)
C6 0.0348(12) 0.0321(11) 0.0279(10) -0.0181(9) -0.0053(9) 0.0008(9)
C5 0.0192(9) 0.0338(11) 0.0259(10) -0.0088(8) -0.0061(8) -0.0033(8)
C16 0.0262(10) 0.0193(9) 0.0376(11) -0.0112(9) -0.0012(9) -0.0042(8)

loop_
_atom_type_symbol
_atom_type_description
_atom_type_scat_dispersion_real
_atom_type_scat_dispersion_imag
_atom_type_scat_source
C C 0.0033 0.0016 'International Tables Vol C Tables 4.2.6.8 and 6.1.1.4'
H H 0.0000 0.0000 'International Tables Vol C Tables 4.2.6.8 and 6.1.1.4'
N N 0.0061 0.0033 'International Tables Vol C Tables 4.2.6.8 and 6.1.1.4'
S S 0.1246 0.1234 'International Tables Vol C Tables 4.2.6.8 and 6.1.1.4'

loop_
_geom_angle_atom_site_label_1
_geom_angle_atom_site_label_2
_geom_angle_atom_site_label_3
_geom_angle
_geom_angle_site_symmetry_1
_geom_angle_site_symmetry_3
_geom_angle_publ_flag
N2 N1 C3 110.97(14) . . ?
N2 N1 C4 118.08(14) . . ?
C3 N1 C4 130.94(16) . . ?
C11 N12 N11 104.73(14) . . ?
C4 N3 H3 124.7 . . ?
C4 N3 H4 121.0 . . ?
H3 N3 H4 114.3 . . ?
N12 N11 C13 111.38(14) . . ?
N12 N11 C14 117.92(14) . . ?
C13 N11 C14 130.70(15) . . ?
C14 N13 H2 117.5 . . ?
C14 N13 H1 118.6 . . ?
H2 N13 H1 122.5 . . ?
C1 N2 N1 104.83(14) . . ?
N3 C4 N1 113.88(16) . . ?
N3 C4 S1 122.56(14) . . ?
N1 C4 S1 123.55(14) . . ?
N12 C11 C12 111.12(16) . . ?
N12 C11 C15 121.88(16) . . ?
C12 C11 C15 126.98(16) . . ?
C13 C12 C11 107.80(16) . . ?
C13 C12 H5 123.0 . . ?
C11 C12 H5 128.9 . . ?
C12 C13 N11 104.96(16) . . ?
C12 C13 C16 127.72(17) . . ?
N11 C13 C16 127.20(16) . . ?
C3 C2 C1 107.26(16) . . ?
C3 C2 H6 127.2 . . ?
C1 C2 H6 125.6 . . ?
N13 C14 N11 114.79(15) . . ?
N13 C14 S11 123.05(14) . . ?
N11 C14 S11 122.16(13) . . ?
N2 C1 C2 111.21(17) . . ?
N2 C1 C5 121.81(17) . . ?
C2 C1 C5 126.97(17) . . ?
C2 C3 N1 105.71(16) . . ?
C2 C3 C6 127.39(17) . . ?
N1 C3 C6 126.87(17) . . ?
C11 C15 H16 109.5 . . ?
C11 C15 H18 109.5 . . ?
H16 C15 H18 109.5 . . ?
C11 C15 H17 109.5 . . ?
H16 C15 H17 109.5 . . ?
H18 C15 H17 109.5 . . ?
C3 C6 H12 109.5 . . ?
C3 C6 H11 109.5 . . ?
H12 C6 H11 109.5 . . ?
C3 C6 H10 109.5 . . ?
H12 C6 H10 109.5 . . ?
H11 C6 H10 109.5 . . ?
C1 C5 H7 109.5 . . ?
C1 C5 H9 109.5 . . ?
H7 C5 H9 109.5 . . ?
C1 C5 H8 109.5 . . ?
H7 C5 H8 109.5 . . ?
H9 C5 H8 109.5 . . ?
C13 C16 H15 109.5 . . ?
C13 C16 H14 109.5 . . ?
H15 C16 H14 109.5 . . ?
C13 C16 H13 109.5 . . ?
H15 C16 H13 109.5 . . ?
H14 C16 H13 109.5 . . ?

loop_
_geom_bond_atom_site_label_1
_geom_bond_atom_site_label_2
_geom_bond_distance
_geom_bond_site_symmetry_2
_geom_bond_publ_flag
S11 C14 1.6735(18) . ?
S1 C4 1.6602(19) . ?
N1 N2 1.393(2) . ?
N1 C3 1.393(2) . ?
N1 C4 1.403(2) . ?
N12 C11 1.323(2) . ?
N12 N11 1.390(2) . ?
N3 C4 1.330(2) . ?
N3 H3 0.9383 . ?
N3 H4 0.9423 . ?
N11 C13 1.397(2) . ?
N11 C14 1.403(2) . ?
N13 C14 1.318(2) . ?
N13 H2 0.8570 . ?
N13 H1 0.8687 . ?
N2 C1 1.322(2) . ?
C11 C12 1.410(3) . ?
C11 C15 1.494(2) . ?
C12 C13 1.358(3) . ?
C12 H5 0.9707 . ?
C13 C16 1.489(3) . ?
C2 C3 1.355(3) . ?
C2 C1 1.414(3) . ?
C2 H6 0.9584 . ?
C1 C5 1.495(3) . ?
C3 C6 1.491(3) . ?
C15 H16 0.9600 . ?
C15 H18 0.9600 . ?
C15 H17 0.9600 . ?
C6 H12 0.9600 . ?
C6 H11 0.9600 . ?
C6 H10 0.9600 . ?
C5 H7 0.9600 . ?
C5 H9 0.9600 . ?
C5 H8 0.9600 . ?
C16 H15 0.9600 . ?
C16 H14 0.9600 . ?
C16 H13 0.9600 . ?

loop_
_cod_related_entry_id
_cod_related_entry_database
_cod_related_entry_code
1 ChemSpider 615998
